data_7058899
loop_
_publ_author_name
'Gao, Yingchun'
'Zhao, Yingguo'
'Song, Xiao-Wei'
'Huang, Rong-Yi'
'Meng, Yan'
'Wang, Junwei'
'Wang, Wenjing'
'Chen, Chengneng'

_publ_section_title
;
 Electrocatalytic Reduction of Protons to Hydrogen by a Copper Complex of
 the Pentadentate Ligand Dmphen-DPA in Nonaqueous Electrolyte
;
_journal_name_full 'New Journal of Chemistry'
_journal_paper_doi 10.1039/C9NJ04275J
_journal_year 2019
_chemical_formula_moiety C26H23CuN5,2(ClO4)
_chemical_formula_sum 'C26 H23 Cl2 Cu N5 O8'
_chemical_formula_weight 667.93
_space_group_crystal_system monoclinic
_space_group_IT_number 14
_space_group_name_Hall '-P 2ybc'
_space_group_name_H-M_alt 'P 1 21/c 1'
_symmetry_space_group_name_Hall '-P 2ybc'
_symmetry_space_group_name_H-M 'P 1 21/c 1'
_atom_sites_solution_hydrogens mixed
_audit_creation_method SHELXL-2016/6
_audit_update_record
;
2019-10-07 deposited with the CCDC.    2019-10-21 downloaded from the CCDC.
;
_cell_angle_alpha 90
_cell_angle_beta 112.699(3)
_cell_angle_gamma 90
_cell_formula_units_Z 4
_cell_length_a 12.7945(19)
_cell_length_b 14.576(2)
_cell_length_c 15.784(2)
_cell_measurement_reflns_used 5973
_cell_measurement_temperature 296(2)
_cell_measurement_theta_max 27.53
_cell_measurement_theta_min 2.66
_cell_volume 2715.6(7)
_computing_cell_refinement 'Siemens SMART & SAINT'
_computing_data_collection 'Siemens SMART'
_computing_data_reduction 'Siemens XPREP'
_computing_molecular_graphics 'SHELXL-2016/6 crystallographic software package'
_computing_publication_material 'SHELXL-2016/6 crystallographic software package'
_computing_structure_refinement 'SHELXL-2016/6 crystallographic software package'
_computing_structure_solution 'SHELXL-2016/6 crystallographic software package'
_diffrn_ambient_temperature 296(2)
_diffrn_measured_fraction_theta_full 0.996
_diffrn_measured_fraction_theta_max 0.992
_diffrn_measurement_device_type BrukerAXS
_diffrn_radiation_type MoK\a
_diffrn_radiation_wavelength 0.71073
_diffrn_reflns_av_R_equivalents 0.0332
_diffrn_reflns_av_unetI/netI 0.0345
_diffrn_reflns_Laue_measured_fraction_full 0.996
_diffrn_reflns_Laue_measured_fraction_max 0.992
_diffrn_reflns_limit_h_max 16
_diffrn_reflns_limit_h_min -16
_diffrn_reflns_limit_k_max 18
_diffrn_reflns_limit_k_min -16
_diffrn_reflns_limit_l_max 20
_diffrn_reflns_limit_l_min -20
_diffrn_reflns_number 20485
_diffrn_reflns_point_group_measured_fraction_full 0.996
_diffrn_reflns_point_group_measured_fraction_max 0.992
_diffrn_reflns_theta_full 25.242
_diffrn_reflns_theta_max 27.526
_diffrn_reflns_theta_min 2.660
_exptl_absorpt_coefficient_mu 1.062
_exptl_absorpt_correction_T_max .8990
_exptl_absorpt_correction_T_min .8090
_exptl_absorpt_correction_type empirical
_exptl_absorpt_process_details 'SADABS (Sheldrick, 1996)'
_exptl_crystal_colour Blue
_exptl_crystal_density_diffrn 1.634
_exptl_crystal_description Block
_exptl_crystal_F_000 1364
_exptl_crystal_size_max .20
_exptl_crystal_size_mid .20
_exptl_crystal_size_min .10
_refine_diff_density_max 0.341
_refine_diff_density_min -0.247
_refine_diff_density_rms 0.056
_refine_ls_extinction_method none
_refine_ls_goodness_of_fit_ref 1.028
_refine_ls_hydrogen_treatment mixed
_refine_ls_matrix_type full
_refine_ls_number_parameters 473
_refine_ls_number_reflns 6202
_refine_ls_number_restraints 46
_refine_ls_restrained_S_all 1.039
_refine_ls_R_factor_gt 0.0353
_refine_ls_shift/su_max 0.001
_refine_ls_shift/su_mean 0.000
_refine_ls_structure_factor_coef Fsqd
_refine_ls_weighting_details 'w=1/[\s^2^(Fo^2^)+(0.0445P)^2^+1.0957P] where P=(Fo^2^+2Fc^2^)/3'
_refine_ls_weighting_scheme calc
_refine_ls_wR_factor_gt 0.0848
_refine_ls_wR_factor_ref 0.0989
_reflns_Friedel_coverage 0.000
_reflns_number_gt 4473
_reflns_number_total 6202
_reflns_threshold_expression 'I > 2\s(I)'
_cod_data_source_file c9nj04275j2.cif
_cod_data_source_block S
_cod_database_code 7058899
_shelx_shelxl_version_number 2016/6
_shelx_space_group_comment
;
The symmetry employed for this shelxl refinement is uniquely defined
by the following loop, which should always be used as a source of
symmetry information in preference to the above space-group names.
They are only intended as comments.
;
_refine_ls_r_factor_ref 0.0594

loop_
_space_group_symop_operation_xyz
'x, y, z'
'-x, y+1/2, -z+1/2'
'-x, -y, -z'
'x, -y-1/2, z-1/2'

loop_
_atom_site_label
_atom_site_type_symbol
_atom_site_fract_x
_atom_site_fract_y
_atom_site_fract_z
_atom_site_U_iso_or_equiv
_atom_site_adp_type
_atom_site_occupancy
_atom_site_site_symmetry_order
_atom_site_calc_flag
_atom_site_refinement_flags_posn
_atom_site_refinement_flags_adp
_atom_site_refinement_flags_occupancy
_atom_site_disorder_assembly
_atom_site_disorder_group
Cu1 Cu 0.79145(2) 0.45689(2) 0.17593(2) 0.03827(10) Uani 1 1 d . . . . .
Cl1 Cl 0.99182(6) 0.16234(4) 0.36074(4) 0.04934(16) Uani 1 1 d D . . . .
N1 N 0.70749(16) 0.33622(14) 0.18612(13) 0.0411(4) Uani 1 1 d . . . . .
N2 N 0.71947(18) 0.52979(14) 0.05686(14) 0.0461(5) Uani 1 1 d . . . . .
N3 N 0.84520(17) 0.37345(14) 0.09472(13) 0.0428(5) Uani 1 1 d . . . . .
N4 N 0.94962(16) 0.44647(13) 0.25407(13) 0.0382(4) Uani 1 1 d . . . . .
N5 N 0.79079(17) 0.53826(13) 0.28161(13) 0.0402(4) Uani 1 1 d . . . . .
C1 C 0.6690(2) 0.31324(19) 0.25119(18) 0.0486(6) Uani 1 1 d . . . . .
H1A H 0.662720 0.358698 0.290303 0.058 Uiso 1 1 calc R U . . .
C2 C 0.6385(2) 0.2250(2) 0.2622(2) 0.0588(7) Uani 1 1 d . . . . .
H2A H 0.612193 0.211107 0.307984 0.071 Uiso 1 1 calc R U . . .
C3 C 0.6475(2) 0.1576(2) 0.2047(2) 0.0610(7) Uani 1 1 d . . . . .
H3A H 0.626890 0.097556 0.210678 0.073 Uiso 1 1 calc R U . . .
C4 C 0.6874(2) 0.18021(18) 0.13821(19) 0.0509(6) Uani 1 1 d . . . . .
H4A H 0.694677 0.135547 0.098764 0.061 Uiso 1 1 calc R U . . .
C5 C 0.7165(2) 0.26982(17) 0.13074(16) 0.0436(5) Uani 1 1 d . . . . .
C6 C 0.7566(2) 0.30201(18) 0.05737(17) 0.0490(6) Uani 1 1 d . . . . .
H6A H 0.787102 0.250443 0.035427 0.059 Uiso 1 1 calc R U . . .
H6B H 0.693197 0.326801 0.005881 0.059 Uiso 1 1 calc R U . . .
C7 C 0.8497(2) 0.4337(2) 0.02004(18) 0.0527(6) Uani 1 1 d . . . . .
H7A H 0.922294 0.464854 0.040959 0.063 Uiso 1 1 calc R U . . .
H7B H 0.843137 0.396426 -0.032652 0.063 Uiso 1 1 calc R U . . .
C8 C 0.7573(2) 0.50303(18) -0.00790(16) 0.0469(6) Uani 1 1 d . . . . .
C9 C 0.7179(3) 0.5444(2) -0.09420(18) 0.0600(7) Uani 1 1 d . . . . .
H9A H 0.742926 0.523880 -0.138925 0.072 Uiso 1 1 calc R U . . .
C10 C 0.6424(3) 0.6150(2) -0.1128(2) 0.0680(8) Uani 1 1 d . . . . .
H10A H 0.615180 0.642668 -0.170324 0.082 Uiso 1 1 calc R U . . .
C11 C 0.6069(3) 0.6450(2) -0.0455(2) 0.0693(8) Uani 1 1 d . . . . .
H11A H 0.556695 0.693922 -0.056446 0.083 Uiso 1 1 calc R U . . .
C12 C 0.6470(2) 0.6013(2) 0.03820(19) 0.0589(7) Uani 1 1 d . . . . .
H12A H 0.623357 0.621800 0.083702 0.071 Uiso 1 1 calc R U . . .
C13 C 0.9591(2) 0.33366(19) 0.15066(18) 0.0502(6) Uani 1 1 d . . . . .
H13A H 1.004323 0.330015 0.113621 0.060 Uiso 1 1 calc R U . . .
H13B H 0.950010 0.272080 0.170100 0.060 Uiso 1 1 calc R U . . .
C14 C 1.0187(2) 0.39306(17) 0.23393(16) 0.0431(5) Uani 1 1 d . . . . .
C15 C 1.1342(2) 0.3922(2) 0.29029(19) 0.0545(7) Uani 1 1 d . . . . .
H15A H 1.184120 0.354368 0.276574 0.065 Uiso 1 1 calc R U . . .
C16 C 1.1726(2) 0.4480(2) 0.3661(2) 0.0563(7) Uani 1 1 d . . . . .
H16A H 1.249171 0.447828 0.403833 0.068 Uiso 1 1 calc R U . . .
C17 C 1.0983(2) 0.50565(18) 0.38800(17) 0.0472(6) Uani 1 1 d . . . . .
C18 C 1.1255(3) 0.5665(2) 0.46590(18) 0.0590(8) Uani 1 1 d . . . . .
H18A H 1.200286 0.572086 0.507152 0.071 Uiso 1 1 calc R U . . .
C19 C 1.0436(3) 0.61554(19) 0.47952(18) 0.0605(8) Uani 1 1 d . . . . .
H19A H 1.063783 0.654271 0.530158 0.073 Uiso 1 1 calc R U . . .
C20 C 0.9276(2) 0.60999(17) 0.41925(17) 0.0498(6) Uani 1 1 d . . . . .
C21 C 0.8989(2) 0.55246(15) 0.34249(15) 0.0407(5) Uani 1 1 d . . . . .
C22 C 0.9856(2) 0.50161(16) 0.32854(15) 0.0399(5) Uani 1 1 d . . . . .
C23 C 0.8372(3) 0.65385(19) 0.4320(2) 0.0657(8) Uani 1 1 d . . . . .
H23A H 0.851192 0.694972 0.480247 0.079 Uiso 1 1 calc R U . . .
C24 C 0.7300(3) 0.6361(2) 0.3742(2) 0.0656(8) Uani 1 1 d . . . . .
H24A H 0.670455 0.663112 0.384972 0.079 Uiso 1 1 calc R U . . .
C25 C 0.7057(2) 0.57769(18) 0.29759(18) 0.0492(6) Uani 1 1 d . . . . .
C26 C 0.5876(3) 0.5562(2) 0.2368(2) 0.0637(8) Uani 1 1 d D . . . .
H26A H 0.585(2) 0.5141(15) 0.1888(14) 0.077(10) Uiso 1 1 d D . . . .
H26B H 0.550(2) 0.6120(12) 0.2077(18) 0.087(11) Uiso 1 1 d D . . . .
H26C H 0.549(2) 0.5310(18) 0.2722(18) 0.092(12) Uiso 1 1 d D . . . .
Cl2A Cl 0.4762(2) 0.3573(2) 0.3981(2) 0.0525(7) Uani 0.642(13) 1 d D . P A 1
O7A O 0.4407(10) 0.2729(5) 0.3512(8) 0.154(5) Uani 0.642(13) 1 d D . P A 1
O8A O 0.5928(4) 0.3725(8) 0.4207(4) 0.117(3) Uani 0.642(13) 1 d D . P A 1
O5A O 0.4155(5) 0.4238(4) 0.3319(4) 0.0893(19) Uani 0.642(13) 1 d D . P A 1
O6A O 0.4483(8) 0.3636(6) 0.4765(5) 0.082(2) Uani 0.642(13) 1 d D . P A 1
Cl2B Cl 0.4798(7) 0.3433(8) 0.4004(6) 0.119(3) Uani 0.358(13) 1 d D . P A 2
O7B O 0.5167(10) 0.2508(7) 0.4191(8) 0.096(3) Uani 0.358(13) 1 d D . P A 2
O8B O 0.5760(14) 0.4000(12) 0.4119(13) 0.155(8) Uani 0.358(13) 1 d D . P A 2
O5B O 0.3952(10) 0.354(2) 0.3143(6) 0.209(15) Uani 0.358(13) 1 d D . P A 2
O6B O 0.4327(16) 0.3736(14) 0.4652(11) 0.137(9) Uani 0.358(13) 1 d D . P A 2
O1A O 1.0653(10) 0.1550(9) 0.4554(4) 0.084(3) Uani 0.642(13) 1 d D . P A 1
O2A O 1.0591(8) 0.1646(5) 0.3070(8) 0.077(2) Uani 0.642(13) 1 d D . P A 1
O3A O 0.9217(8) 0.0831(5) 0.3376(8) 0.087(4) Uani 0.642(13) 1 d D . P A 1
O4A O 0.9268(8) 0.2429(5) 0.3492(8) 0.094(3) Uani 0.642(13) 1 d D . P A 1
O1B O 1.0419(16) 0.1616(13) 0.4586(5) 0.060(3) Uani 0.358(13) 1 d D . P A 2
O2B O 1.0786(14) 0.1620(13) 0.3255(15) 0.108(7) Uani 0.358(13) 1 d D . P A 2
O3B O 0.9214(10) 0.0829(7) 0.3282(14) 0.071(6) Uani 0.358(13) 1 d D . P A 2
O4B O 0.9239(9) 0.2437(6) 0.3305(11) 0.049(3) Uani 0.358(13) 1 d D . P A 2

loop_
_atom_site_aniso_label
_atom_site_aniso_U_11
_atom_site_aniso_U_22
_atom_site_aniso_U_33
_atom_site_aniso_U_23
_atom_site_aniso_U_13
_atom_site_aniso_U_12
Cu1 0.04162(17) 0.03827(17) 0.03846(15) -0.00325(12) 0.01936(12) 0.00285(13)
Cl1 0.0589(4) 0.0445(4) 0.0476(3) -0.0070(3) 0.0237(3) 0.0017(3)
N1 0.0429(11) 0.0399(11) 0.0428(10) -0.0027(8) 0.0191(9) -0.0017(9)
N2 0.0517(12) 0.0463(12) 0.0394(10) 0.0010(9) 0.0167(9) 0.0009(10)
N3 0.0517(12) 0.0402(11) 0.0434(10) -0.0031(9) 0.0258(9) 0.0018(9)
N4 0.0427(11) 0.0369(11) 0.0393(10) 0.0011(8) 0.0206(8) 0.0003(9)
N5 0.0513(12) 0.0323(10) 0.0434(10) 0.0010(8) 0.0251(9) 0.0028(9)
C1 0.0466(14) 0.0517(16) 0.0538(14) -0.0040(12) 0.0263(12) -0.0021(12)
C2 0.0571(17) 0.0629(19) 0.0672(17) 0.0019(15) 0.0359(14) -0.0104(14)
C3 0.0605(17) 0.0487(17) 0.0784(19) 0.0022(15) 0.0317(15) -0.0113(14)
C4 0.0505(15) 0.0427(15) 0.0601(15) -0.0082(12) 0.0221(12) -0.0045(12)
C5 0.0420(13) 0.0441(14) 0.0440(12) -0.0053(11) 0.0159(10) -0.0042(11)
C6 0.0606(16) 0.0437(14) 0.0462(13) -0.0110(11) 0.0245(12) -0.0045(12)
C7 0.0638(17) 0.0561(17) 0.0490(14) -0.0001(12) 0.0339(13) 0.0004(13)
C8 0.0564(15) 0.0452(15) 0.0406(12) -0.0028(11) 0.0203(11) -0.0071(12)
C9 0.078(2) 0.0628(19) 0.0392(13) -0.0006(13) 0.0223(13) -0.0083(16)
C10 0.080(2) 0.068(2) 0.0444(15) 0.0105(14) 0.0108(14) 0.0000(17)
C11 0.072(2) 0.064(2) 0.0607(18) 0.0140(15) 0.0137(15) 0.0167(17)
C12 0.0638(18) 0.0567(18) 0.0539(15) 0.0053(13) 0.0203(13) 0.0137(14)
C13 0.0566(16) 0.0482(15) 0.0554(14) -0.0004(12) 0.0322(13) 0.0098(12)
C14 0.0482(14) 0.0385(13) 0.0475(13) 0.0056(10) 0.0239(11) 0.0028(11)
C15 0.0483(15) 0.0540(17) 0.0660(17) 0.0127(14) 0.0274(13) 0.0103(13)
C16 0.0433(14) 0.0597(18) 0.0589(16) 0.0166(14) 0.0120(12) -0.0025(13)
C17 0.0517(15) 0.0442(14) 0.0435(13) 0.0103(11) 0.0159(11) -0.0078(12)
C18 0.0668(18) 0.0557(18) 0.0430(14) 0.0079(12) 0.0085(13) -0.0223(15)
C19 0.093(2) 0.0444(16) 0.0445(14) -0.0044(12) 0.0273(15) -0.0192(16)
C20 0.0771(19) 0.0347(13) 0.0419(13) -0.0008(10) 0.0277(13) -0.0099(13)
C21 0.0588(15) 0.0305(12) 0.0390(11) 0.0028(9) 0.0257(11) -0.0038(11)
C22 0.0495(14) 0.0350(12) 0.0368(11) 0.0062(10) 0.0183(10) -0.0052(11)
C23 0.109(3) 0.0395(16) 0.0625(17) -0.0123(13) 0.0482(19) -0.0039(16)
C24 0.092(2) 0.0477(17) 0.074(2) -0.0077(15) 0.0502(19) 0.0130(16)
C25 0.0657(17) 0.0357(13) 0.0590(15) 0.0021(11) 0.0382(14) 0.0067(12)
C26 0.0591(19) 0.062(2) 0.081(2) 0.0044(17) 0.0389(17) 0.0141(15)
Cl2A 0.0461(12) 0.0663(13) 0.0525(13) 0.0102(9) 0.0273(10) 0.0127(9)
O7A 0.232(13) 0.076(4) 0.215(13) -0.034(5) 0.152(12) -0.037(5)
O8A 0.044(3) 0.247(10) 0.058(3) -0.001(4) 0.017(2) 0.020(4)
O5A 0.092(4) 0.107(4) 0.065(3) 0.027(3) 0.027(3) 0.021(3)
O6A 0.071(3) 0.125(5) 0.059(3) 0.018(3) 0.034(3) 0.016(4)
Cl2B 0.110(6) 0.174(8) 0.075(4) -0.010(5) 0.037(4) 0.026(5)
O7B 0.107(7) 0.104(8) 0.089(7) -0.010(5) 0.049(5) 0.024(6)
O8B 0.151(15) 0.160(13) 0.196(16) 0.019(10) 0.115(13) -0.059(11)
O5B 0.088(8) 0.47(5) 0.050(5) -0.009(15) 0.009(5) 0.074(19)
O6B 0.125(11) 0.233(19) 0.073(8) 0.057(9) 0.061(8) 0.119(11)
O1A 0.081(5) 0.091(5) 0.061(4) -0.008(3) 0.005(3) 0.018(4)
O2A 0.116(6) 0.054(3) 0.093(4) -0.006(3) 0.074(4) 0.003(3)
O3A 0.119(7) 0.078(6) 0.080(5) -0.035(4) 0.055(5) -0.047(5)
O4A 0.106(5) 0.084(5) 0.080(5) -0.021(3) 0.022(3) 0.043(4)
O1B 0.076(8) 0.060(7) 0.044(5) -0.004(4) 0.023(4) -0.010(6)
O2B 0.068(6) 0.150(14) 0.127(12) 0.015(8) 0.062(7) 0.013(7)
O3B 0.064(8) 0.057(10) 0.083(10) -0.019(6) 0.020(6) 0.006(7)
O4B 0.053(5) 0.047(5) 0.048(5) 0.010(4) 0.021(3) 0.006(4)

loop_
_atom_type_symbol
_atom_type_description
_atom_type_scat_dispersion_real
_atom_type_scat_dispersion_imag
_atom_type_scat_source
C C 0.0033 0.0016 'International Tables Vol C Tables 4.2.6.8 and 6.1.1.4'
H H 0.0000 0.0000 'International Tables Vol C Tables 4.2.6.8 and 6.1.1.4'
N N 0.0061 0.0033 'International Tables Vol C Tables 4.2.6.8 and 6.1.1.4'
O O 0.0106 0.0060 'International Tables Vol C Tables 4.2.6.8 and 6.1.1.4'
Cl Cl 0.1484 0.1585 'International Tables Vol C Tables 4.2.6.8 and 6.1.1.4'
Cu Cu 0.3201 1.2651 'International Tables Vol C Tables 4.2.6.8 and 6.1.1.4'

loop_
_geom_angle_atom_site_label_1
_geom_angle_atom_site_label_2
_geom_angle_atom_site_label_3
_geom_angle
N4 Cu1 N2 128.25(8)
N4 Cu1 N5 81.82(8)
N2 Cu1 N5 107.80(8)
N4 Cu1 N3 80.33(8)
N2 Cu1 N3 82.84(8)
N5 Cu1 N3 162.14(8)
N4 Cu1 N1 109.09(8)
N2 Cu1 N1 116.35(8)
N5 Cu1 N1 105.04(7)
N3 Cu1 N1 81.79(8)
O4A Cl1 O3A 111.2(6)
O4A Cl1 O1A 108.4(6)
O3A Cl1 O1A 107.6(6)
O2B Cl1 O1B 109.4(10)
O4A Cl1 O2A 111.5(5)
O3A Cl1 O2A 109.4(5)
O1A Cl1 O2A 108.6(6)
O2B Cl1 O3B 109.5(9)
O1B Cl1 O3B 109.8(9)
O2B Cl1 O4B 109.6(9)
O1B Cl1 O4B 109.1(9)
O3B Cl1 O4B 109.3(7)
C5 N1 C1 117.9(2)
C5 N1 Cu1 112.36(15)
C1 N1 Cu1 128.15(17)
C8 N2 C12 118.4(2)
C8 N2 Cu1 112.41(17)
C12 N2 Cu1 129.08(18)
C6 N3 C7 110.9(2)
C6 N3 C13 112.5(2)
C7 N3 C13 111.66(19)
C6 N3 Cu1 105.87(14)
C7 N3 Cu1 105.50(15)
C13 N3 Cu1 110.04(14)
C14 N4 C22 122.1(2)
C14 N4 Cu1 122.25(17)
C22 N4 Cu1 115.55(15)
C25 N5 C21 118.7(2)
C25 N5 Cu1 131.38(18)
C21 N5 Cu1 109.89(14)
N1 C1 C2 122.4(2)
N1 C1 H1A 118.8
C2 C1 H1A 118.8
C3 C2 C1 119.1(2)
C3 C2 H2A 120.5
C1 C2 H2A 120.5
C2 C3 C4 119.0(3)
C2 C3 H3A 120.5
C4 C3 H3A 120.5
C3 C4 C5 119.1(2)
C3 C4 H4A 120.5
C5 C4 H4A 120.5
N1 C5 C4 122.5(2)
N1 C5 C6 114.6(2)
C4 C5 C6 122.9(2)
N3 C6 C5 110.30(19)
N3 C6 H6A 109.6
C5 C6 H6A 109.6
N3 C6 H6B 109.6
C5 C6 H6B 109.6
H6A C6 H6B 108.1
C8 C7 N3 111.52(19)
C8 C7 H7A 109.3
N3 C7 H7A 109.3
C8 C7 H7B 109.3
N3 C7 H7B 109.3
H7A C7 H7B 108.0
N2 C8 C9 121.1(3)
N2 C8 C7 116.7(2)
C9 C8 C7 122.0(2)
C10 C9 C8 119.7(3)
C10 C9 H9A 120.1
C8 C9 H9A 120.1
C9 C10 C11 119.4(3)
C9 C10 H10A 120.3
C11 C10 H10A 120.3
C12 C11 C10 118.8(3)
C12 C11 H11A 120.6
C10 C11 H11A 120.6
N2 C12 C11 122.6(3)
N2 C12 H12A 118.7
C11 C12 H12A 118.7
N3 C13 C14 109.91(19)
N3 C13 H13A 109.7
C14 C13 H13A 109.7
N3 C13 H13B 109.7
C14 C13 H13B 109.7
H13A C13 H13B 108.2
N4 C14 C15 119.9(2)
N4 C14 C13 113.0(2)
C15 C14 C13 127.0(2)
C16 C15 C14 118.9(2)
C16 C15 H15A 120.6
C14 C15 H15A 120.6
C15 C16 C17 121.3(2)
C15 C16 H16A 119.3
C17 C16 H16A 119.3
C22 C17 C16 115.7(2)
C22 C17 C18 116.6(3)
C16 C17 C18 127.7(3)
C19 C18 C17 120.8(3)
C19 C18 H18A 119.6
C17 C18 H18A 119.6
C18 C19 C20 122.4(3)
C18 C19 H19A 118.8
C20 C19 H19A 118.8
C21 C20 C23 116.2(3)
C21 C20 C19 118.0(3)
C23 C20 C19 125.7(3)
N5 C21 C20 123.9(2)
N5 C21 C22 116.9(2)
C20 C21 C22 119.1(2)
N4 C22 C17 122.1(2)
N4 C22 C21 114.9(2)
C17 C22 C21 122.9(2)
C24 C23 C20 119.7(3)
C24 C23 H23A 120.2
C20 C23 H23A 120.2
C23 C24 C25 121.8(3)
C23 C24 H24A 119.1
C25 C24 H24A 119.1
N5 C25 C24 119.6(3)
N5 C25 C26 119.3(2)
C24 C25 C26 121.1(2)
C25 C26 H26A 111.6(18)
C25 C26 H26B 109.4(19)
H26A C26 H26B 107.6(18)
C25 C26 H26C 110(2)
H26A C26 H26C 110.0(18)
H26B C26 H26C 108.7(18)
O8A Cl2A O7A 111.3(5)
O8A Cl2A O5A 107.7(5)
O7A Cl2A O5A 103.6(5)
O8A Cl2A O6A 111.6(4)
O7A Cl2A O6A 112.0(4)
O5A Cl2A O6A 110.4(5)
O5B Cl2B O7B 112.5(10)
O5B Cl2B O8B 111.6(11)
O7B Cl2B O8B 108.6(10)
O5B Cl2B O6B 106.3(10)
O7B Cl2B O6B 109.9(10)
O8B Cl2B O6B 107.8(11)

loop_
_geom_bond_atom_site_label_1
_geom_bond_atom_site_label_2
_geom_bond_distance
Cu1 N4 1.927(2)
Cu1 N2 2.043(2)
Cu1 N5 2.0494(18)
Cu1 N3 2.0677(19)
Cu1 N1 2.099(2)
Cl1 O4A 1.410(5)
Cl1 O2B 1.422(8)
Cl1 O3A 1.421(5)
Cl1 O1A 1.429(6)
Cl1 O1B 1.426(8)
Cl1 O2A 1.423(5)
Cl1 O3B 1.435(8)
Cl1 O4B 1.438(7)
N1 C5 1.338(3)
N1 C1 1.342(3)
N2 C8 1.347(3)
N2 C12 1.349(3)
N3 C6 1.483(3)
N3 C7 1.489(3)
N3 C13 1.499(3)
N4 C14 1.306(3)
N4 C22 1.350(3)
N5 C25 1.339(3)
N5 C21 1.362(3)
C1 C2 1.375(4)
C1 H1A 0.9300
C2 C3 1.371(4)
C2 H2A 0.9300
C3 C4 1.372(4)
C3 H3A 0.9300
C4 C5 1.376(4)
C4 H4A 0.9300
C5 C6 1.512(3)
C6 H6A 0.9700
C6 H6B 0.9700
C7 C8 1.486(4)
C7 H7A 0.9700
C7 H7B 0.9700
C8 C9 1.394(4)
C9 C10 1.364(4)
C9 H9A 0.9300
C10 C11 1.378(4)
C10 H10A 0.9300
C11 C12 1.375(4)
C11 H11A 0.9300
C12 H12A 0.9300
C13 C14 1.512(4)
C13 H13A 0.9700
C13 H13B 0.9700
C14 C15 1.400(4)
C15 C16 1.372(4)
C15 H15A 0.9300
C16 C17 1.407(4)
C16 H16A 0.9300
C17 C22 1.386(3)
C17 C18 1.446(4)
C18 C19 1.353(4)
C18 H18A 0.9300
C19 C20 1.423(4)
C19 H19A 0.9300
C20 C21 1.401(3)
C20 C23 1.403(4)
C21 C22 1.420(3)
C23 C24 1.347(5)
C23 H23A 0.9300
C24 C25 1.412(4)
C24 H24A 0.9300
C25 C26 1.477(4)
C26 H26A 0.964(9)
C26 H26B 0.967(10)
C26 H26C 0.955(10)
Cl2A O8A 1.412(5)
Cl2A O7A 1.416(6)
Cl2A O5A 1.418(5)
Cl2A O6A 1.416(5)
Cl2B O5B 1.381(8)
Cl2B O7B 1.420(8)
Cl2B O8B 1.435(8)
Cl2B O6B 1.442(8)
